data_4316583
loop_
_publ_author_name
'Angela M. Kuchison'
'Michael O. Wolf'
'Brian O. Patrick'

_publ_section_title
;
 Photophysical Properties and Electropolymerization of Gold Complexes of
 3,3''-Diethynyl-2,2':5',2''-terthiophene
;
_journal_name_full 'Inorganic Chemistry'
_journal_page_first 8802
_journal_page_last 8812
_journal_paper_doi 10.1021/ic100961w
_journal_volume 49
_journal_year 2010
_chemical_formula_sum 'C16 H8 S3'
_chemical_formula_weight 296.40
_chemical_name_systematic
;
 ?
;
_space_group_IT_number 14
_symmetry_cell_setting monoclinic
_symmetry_space_group_name_Hall '-P 2yn'
_symmetry_space_group_name_H-M 'P 1 21/n 1'
_atom_sites_solution_hydrogens geom
_atom_sites_solution_primary direct
_atom_sites_solution_secondary difmap
_audit_creation_method SHELXL-97
_cell_angle_alpha 90.00
_cell_angle_beta 98.154(8)
_cell_angle_gamma 90.00
_cell_formula_units_Z 4
_cell_length_a 10.976(3)
_cell_length_b 5.5313(16)
_cell_length_c 23.015(7)
_cell_measurement_reflns_used 5253
_cell_measurement_temperature 296.0(1)
_cell_measurement_theta_max 27.01
_cell_measurement_theta_min 3.48
_cell_volume 1383.2(7)
_computing_structure_refinement 'SHELXL-97 (Sheldrick, 1997)'
_diffrn_ambient_temperature 296.0(1)
_diffrn_measured_fraction_theta_full 0.967
_diffrn_measured_fraction_theta_max 0.967
_diffrn_measurement_device_type 'Bruker X8 APEX II'
_diffrn_measurement_method 'area detector'
_diffrn_radiation_monochromator graphite
_diffrn_radiation_source 'fine-focus sealed tube'
_diffrn_radiation_type MoK\a
_diffrn_radiation_wavelength 0.71073
_diffrn_reflns_av_R_equivalents 0.0400
_diffrn_reflns_av_sigmaI/netI 0.0305
_diffrn_reflns_limit_h_max 7
_diffrn_reflns_limit_h_min -14
_diffrn_reflns_limit_k_max 7
_diffrn_reflns_limit_k_min -5
_diffrn_reflns_limit_l_max 28
_diffrn_reflns_limit_l_min -26
_diffrn_reflns_number 16610
_diffrn_reflns_theta_full 27.50
_diffrn_reflns_theta_max 27.50
_diffrn_reflns_theta_min 1.79
_exptl_absorpt_coefficient_mu 0.516
_exptl_absorpt_correction_T_max 0.975
_exptl_absorpt_correction_T_min 0.812
_exptl_absorpt_correction_type multi-scan
_exptl_crystal_colour orange
_exptl_crystal_density_diffrn 1.423
_exptl_crystal_density_method 'not measured'
_exptl_crystal_description blade
_exptl_crystal_F_000 608
_exptl_crystal_size_max 0.55
_exptl_crystal_size_mid 0.15
_exptl_crystal_size_min 0.05
_refine_diff_density_max 0.290
_refine_diff_density_min -0.277
_refine_diff_density_rms 0.041
_refine_ls_extinction_method none
_refine_ls_goodness_of_fit_ref 1.059
_refine_ls_hydrogen_treatment constr
_refine_ls_matrix_type full
_refine_ls_number_parameters 172
_refine_ls_number_reflns 3066
_refine_ls_number_restraints 0
_refine_ls_restrained_S_all 1.059
_refine_ls_R_factor_all 0.0566
_refine_ls_R_factor_gt 0.0364
_refine_ls_shift/su_max 0.001
_refine_ls_shift/su_mean 0.000
_refine_ls_structure_factor_coef Fsqd
_refine_ls_weighting_details 'calc w=1/[\s^2^(Fo^2^)+(0.0359P)^2^+0.4360P] where P=(Fo^2^+2Fc^2^)/3'
_refine_ls_weighting_scheme calc
_refine_ls_wR_factor_gt 0.0833
_refine_ls_wR_factor_ref 0.0956
_reflns_number_gt 2274
_reflns_number_total 3066
_reflns_threshold_expression >2sigma(I)
_cod_data_source_file ic100961w_si_002_1.cif
_cod_data_source_block mw084
_cod_original_sg_symbol_H-M 'P 21/n'
_cod_database_code 4316583

loop_
_symmetry_equiv_pos_as_xyz
'x, y, z'
'-x+1/2, y+1/2, -z+1/2'
'-x, -y, -z'
'x-1/2, -y-1/2, z-1/2'

loop_
_atom_site_label
_atom_site_type_symbol
_atom_site_fract_x
_atom_site_fract_y
_atom_site_fract_z
_atom_site_U_iso_or_equiv
_atom_site_adp_type
_atom_site_occupancy
_atom_site_symmetry_multiplicity
_atom_site_calc_flag
_atom_site_refinement_flags
_atom_site_disorder_assembly
_atom_site_disorder_group
C1 C 0.2955(2) -0.0012(5) -0.01299(10) 0.0668(7) Uani 1 1 d . . .
H1 H 0.2586 0.0138 -0.0527 0.080 Uiso 1 1 calc R . .
C2 C 0.3778(2) -0.1720(5) 0.00633(10) 0.0629(6) Uani 1 1 d . . .
H2 H 0.4056 -0.2920 -0.0182 0.075 Uiso 1 1 calc R . .
C3 C 0.41912(18) -0.1542(4) 0.06791(9) 0.0501(5) Uani 1 1 d . . .
C4 C 0.36472(17) 0.0339(4) 0.09371(9) 0.0468(5) Uani 1 1 d . . .
C5 C 0.37803(17) 0.1114(4) 0.15448(8) 0.0451(5) Uani 1 1 d . . .
C6 C 0.3244(2) 0.3064(4) 0.17676(10) 0.0574(6) Uani 1 1 d . . .
H6 H 0.2712 0.4145 0.1532 0.069 Uiso 1 1 calc R . .
C7 C 0.35515(19) 0.3323(4) 0.23740(10) 0.0553(5) Uani 1 1 d . . .
H7 H 0.3248 0.4597 0.2590 0.066 Uiso 1 1 calc R . .
C8 C 0.43281(16) 0.1577(3) 0.26265(8) 0.0438(4) Uani 1 1 d . . .
C9 C 0.47761(16) 0.1280(4) 0.32443(9) 0.0456(5) Uani 1 1 d . . .
C10 C 0.56098(17) -0.0334(4) 0.35338(9) 0.0508(5) Uani 1 1 d . . .
C11 C 0.5765(2) 0.0005(5) 0.41549(10) 0.0674(7) Uani 1 1 d . . .
H11 H 0.6308 -0.0936 0.4423 0.081 Uiso 1 1 calc R . .
C12 C 0.5063(2) 0.1791(5) 0.43206(10) 0.0702(7) Uani 1 1 d . . .
H12 H 0.5051 0.2249 0.4718 0.084 Uiso 1 1 calc R . .
C13 C 0.5100(2) -0.3117(4) 0.09806(9) 0.0564(5) Uani 1 1 d . . .
C14 C 0.5853(2) -0.4400(5) 0.12256(11) 0.0742(7) Uani 1 1 d . . .
H14 H 0.6463 -0.5441 0.1424 0.089 Uiso 1 1 calc R . .
C15 C 0.62546(19) -0.2138(4) 0.32585(10) 0.0565(5) Uani 1 1 d . . .
C16 C 0.6805(2) -0.3649(5) 0.30509(12) 0.0744(7) Uani 1 1 d . . .
H16 H 0.7251 -0.4874 0.2883 0.089 Uiso 1 1 calc R . .
S1 S 0.26431(6) 0.18719(12) 0.04200(3) 0.06502(19) Uani 1 1 d . . .
S2 S 0.46891(4) -0.04298(10) 0.20989(2) 0.04850(16) Uani 1 1 d . . .
S3 S 0.41946(5) 0.31493(11) 0.37382(2) 0.06048(19) Uani 1 1 d . . .

loop_
_atom_site_aniso_label
_atom_site_aniso_U_11
_atom_site_aniso_U_22
_atom_site_aniso_U_33
_atom_site_aniso_U_23
_atom_site_aniso_U_13
_atom_site_aniso_U_12
C1 0.0721(15) 0.0845(18) 0.0414(12) 0.0076(12) -0.0005(11) -0.0163(13)
C2 0.0689(14) 0.0736(17) 0.0460(13) -0.0063(12) 0.0074(11) -0.0115(13)
C3 0.0497(10) 0.0572(13) 0.0440(11) 0.0015(10) 0.0081(9) -0.0068(10)
C4 0.0448(10) 0.0501(12) 0.0447(11) 0.0073(9) 0.0040(8) -0.0047(9)
C5 0.0435(9) 0.0465(11) 0.0449(11) 0.0039(9) 0.0053(8) -0.0017(9)
C6 0.0632(12) 0.0528(14) 0.0551(14) 0.0083(11) 0.0044(10) 0.0133(11)
C7 0.0630(12) 0.0474(12) 0.0566(13) -0.0050(10) 0.0124(10) 0.0089(10)
C8 0.0419(9) 0.0437(11) 0.0461(11) -0.0052(9) 0.0073(8) -0.0039(8)
C9 0.0411(9) 0.0491(11) 0.0471(11) -0.0086(9) 0.0082(8) -0.0055(8)
C10 0.0448(10) 0.0575(13) 0.0493(12) -0.0057(10) 0.0042(9) -0.0032(9)
C11 0.0633(13) 0.0852(18) 0.0500(13) -0.0040(13) -0.0044(11) 0.0041(13)
C12 0.0701(15) 0.093(2) 0.0460(13) -0.0131(13) 0.0029(11) -0.0039(14)
C13 0.0596(12) 0.0638(15) 0.0481(12) -0.0086(11) 0.0156(10) -0.0002(11)
C14 0.0719(15) 0.0859(19) 0.0654(16) -0.0045(14) 0.0116(13) 0.0195(14)
C15 0.0481(11) 0.0606(14) 0.0580(14) -0.0022(11) -0.0022(10) 0.0024(10)
C16 0.0670(15) 0.0703(17) 0.0843(18) -0.0089(15) 0.0052(13) 0.0108(13)
S1 0.0692(4) 0.0705(4) 0.0520(4) 0.0135(3) -0.0032(3) 0.0040(3)
S2 0.0507(3) 0.0510(3) 0.0427(3) -0.0041(2) 0.0027(2) 0.0087(2)
S3 0.0594(3) 0.0688(4) 0.0540(4) -0.0163(3) 0.0108(3) 0.0029(3)

loop_
_atom_type_symbol
_atom_type_description
_atom_type_scat_dispersion_real
_atom_type_scat_dispersion_imag
_atom_type_scat_source
C C 0.0033 0.0016 'International Tables Vol C Tables 4.2.6.8 and 6.1.1.4'
H H 0.0000 0.0000 'International Tables Vol C Tables 4.2.6.8 and 6.1.1.4'
S S 0.1246 0.1234 'International Tables Vol C Tables 4.2.6.8 and 6.1.1.4'

loop_
_geom_angle_atom_site_label_1
_geom_angle_atom_site_label_2
_geom_angle_atom_site_label_3
_geom_angle
_geom_angle_site_symmetry_1
_geom_angle_site_symmetry_3
_geom_angle_publ_flag
C2 C1 S1 112.36(18) . . ?
C2 C1 H1 123.8 . . ?
S1 C1 H1 123.8 . . ?
C1 C2 C3 112.6(2) . . ?
C1 C2 H2 123.7 . . ?
C3 C2 H2 123.7 . . ?
C4 C3 C13 124.60(19) . . ?
C4 C3 C2 112.6(2) . . ?
C13 C3 C2 122.8(2) . . ?
C3 C4 C5 130.50(18) . . ?
C3 C4 S1 110.36(15) . . ?
C5 C4 S1 119.13(16) . . ?
C6 C5 C4 127.37(19) . . ?
C6 C5 S2 110.37(15) . . ?
C4 C5 S2 122.26(15) . . ?
C5 C6 C7 113.67(19) . . ?
C5 C6 H6 123.2 . . ?
C7 C6 H6 123.2 . . ?
C8 C7 C6 113.67(19) . . ?
C8 C7 H7 123.2 . . ?
C6 C7 H7 123.2 . . ?
C7 C8 C9 127.22(18) . . ?
C7 C8 S2 110.29(15) . . ?
C9 C8 S2 122.45(15) . . ?
C10 C9 C8 131.12(18) . . ?
C10 C9 S3 110.59(15) . . ?
C8 C9 S3 118.27(15) . . ?
C9 C10 C15 125.18(19) . . ?
C9 C10 C11 112.01(19) . . ?
C15 C10 C11 122.8(2) . . ?
C12 C11 C10 113.0(2) . . ?
C12 C11 H11 123.5 . . ?
C10 C11 H11 123.5 . . ?
C11 C12 S3 112.38(19) . . ?
C11 C12 H12 123.8 . . ?
S3 C12 H12 123.8 . . ?
C14 C13 C3 179.5(3) . . ?
C13 C14 H14 180.0 . . ?
C16 C15 C10 177.7(3) . . ?
C15 C16 H16 180.0 . . ?
C1 S1 C4 92.05(11) . . ?
C5 S2 C8 92.01(10) . . ?
C12 S3 C9 92.07(11) . . ?

loop_
_geom_bond_atom_site_label_1
_geom_bond_atom_site_label_2
_geom_bond_distance
_geom_bond_site_symmetry_2
_geom_bond_publ_flag
C1 C2 1.339(3) . ?
C1 S1 1.711(3) . ?
C1 H1 0.9500 . ?
C2 C3 1.429(3) . ?
C2 H2 0.9500 . ?
C3 C4 1.375(3) . ?
C3 C13 1.428(3) . ?
C4 C5 1.450(3) . ?
C4 S1 1.726(2) . ?
C5 C6 1.363(3) . ?
C5 S2 1.729(2) . ?
C6 C7 1.396(3) . ?
C6 H6 0.9500 . ?
C7 C8 1.363(3) . ?
C7 H7 0.9500 . ?
C8 C9 1.446(3) . ?
C8 S2 1.732(2) . ?
C9 C10 1.380(3) . ?
C9 S3 1.725(2) . ?
C10 C15 1.423(3) . ?
C10 C11 1.428(3) . ?
C11 C12 1.341(3) . ?
C11 H11 0.9500 . ?
C12 S3 1.705(3) . ?
C12 H12 0.9500 . ?
C13 C14 1.172(3) . ?
C14 H14 0.9500 . ?
C15 C16 1.172(3) . ?
C16 H16 0.9500 . ?

loop_
_geom_torsion_atom_site_label_1
_geom_torsion_atom_site_label_2
_geom_torsion_atom_site_label_3
_geom_torsion_atom_site_label_4
_geom_torsion
_geom_torsion_site_symmetry_1
_geom_torsion_site_symmetry_2
_geom_torsion_site_symmetry_3
_geom_torsion_site_symmetry_4
_geom_torsion_publ_flag
S1 C1 C2 C3 -0.1(3) . . . . ?
C1 C2 C3 C4 0.3(3) . . . . ?
C1 C2 C3 C13 -177.8(2) . . . . ?
C13 C3 C4 C5 -3.5(3) . . . . ?
C2 C3 C4 C5 178.4(2) . . . . ?
C13 C3 C4 S1 177.74(17) . . . . ?
C2 C3 C4 S1 -0.3(2) . . . . ?
C3 C4 C5 C6 177.3(2) . . . . ?
S1 C4 C5 C6 -4.1(3) . . . . ?
C3 C4 C5 S2 -2.8(3) . . . . ?
S1 C4 C5 S2 175.80(11) . . . . ?
C4 C5 C6 C7 179.75(19) . . . . ?
S2 C5 C6 C7 -0.2(2) . . . . ?
C5 C6 C7 C8 0.0(3) . . . . ?
C6 C7 C8 C9 -177.27(19) . . . . ?
C6 C7 C8 S2 0.2(2) . . . . ?
C7 C8 C9 C10 -175.9(2) . . . . ?
S2 C8 C9 C10 7.0(3) . . . . ?
C7 C8 C9 S3 5.7(3) . . . . ?
S2 C8 C9 S3 -171.47(10) . . . . ?
C8 C9 C10 C15 1.0(4) . . . . ?
S3 C9 C10 C15 179.61(17) . . . . ?
C8 C9 C10 C11 -179.1(2) . . . . ?
S3 C9 C10 C11 -0.5(2) . . . . ?
C9 C10 C11 C12 0.6(3) . . . . ?
C15 C10 C11 C12 -179.6(2) . . . . ?
C10 C11 C12 S3 -0.3(3) . . . . ?
C4 C3 C13 C14 -110(33) . . . . ?
C2 C3 C13 C14 68(33) . . . . ?
C9 C10 C15 C16 -179(100) . . . . ?
C11 C10 C15 C16 1(6) . . . . ?
C2 C1 S1 C4 -0.07(19) . . . . ?
C3 C4 S1 C1 0.24(16) . . . . ?
C5 C4 S1 C1 -178.64(17) . . . . ?
C6 C5 S2 C8 0.21(16) . . . . ?
C4 C5 S2 C8 -179.70(17) . . . . ?
C7 C8 S2 C5 -0.21(15) . . . . ?
C9 C8 S2 C5 177.37(16) . . . . ?
C11 C12 S3 C9 0.0(2) . . . . ?
C10 C9 S3 C12 0.29(16) . . . . ?
C8 C9 S3 C12 179.06(16) . . . . ?

loop_
_cod_related_entry_id
_cod_related_entry_database
_cod_related_entry_code
1 ChemSpider 30661025
